data_7057053
loop_
_publ_author_name
'Mahmoudi, Ghodrat'
'Zangrando, Ennio'
'Mitoraj, Mariusz P.'
'Gurbanov, Atash V.'
'Zubkov, Fedor I.'
'Moosavifar, Maryam'
'Konyaeva, Irina A.'
'Kirillov, Alexander M.'
'Safin, Damir A.'

_publ_section_title
;
 Extended lead(ii) architectures engineered via tetrel bonding
 interactions
;
_journal_issue 7
_journal_name_full 'New Journal of Chemistry'
_journal_page_first 4959
_journal_paper_doi 10.1039/C8NJ00525G
_journal_volume 42
_journal_year 2018
_chemical_formula_moiety 'C21 H24 N6 O7 Pb2'
_chemical_formula_sum 'C21 H24 N6 O7 Pb2'
_chemical_formula_weight 886.84
_space_group_crystal_system monoclinic
_space_group_IT_number 14
_space_group_name_Hall '-P 2ybc'
_space_group_name_H-M_alt 'P 1 21/c 1'
_symmetry_space_group_name_Hall '-P 2ybc'
_symmetry_space_group_name_H-M 'P 1 21/c 1'
_atom_sites_solution_hydrogens geom
_audit_creation_method SHELXL-2014/7
_audit_update_record
;
2017-09-17 deposited with the CCDC.
2018-02-22 downloaded from the CCDC.
;
_cell_angle_alpha 90
_cell_angle_beta 106.77(3)
_cell_angle_gamma 90
_cell_formula_units_Z 4
_cell_length_a 10.281(5)
_cell_length_b 17.050(8)
_cell_length_c 15.015(7)
_cell_measurement_reflns_used 5062
_cell_measurement_temperature 100(2)
_cell_measurement_theta_max 32.90
_cell_measurement_theta_min 2.39
_cell_volume 2520(2)
_computing_cell_refinement 'Bruker SAINT'
_computing_data_collection 'Bruker SMART'
_computing_data_reduction 'Bruker SAINT'
_computing_molecular_graphics 'Diamond v.3.2f (Crystal Impact GbR, 2008)'
_computing_publication_material 'WinGX publication routines (Farrugia, 1999)'
_computing_structure_refinement 'SHELXL-2014/7 (Sheldrick, 2014)'
_computing_structure_solution
'L.J. Bourhis, O.V. Dolomanov, R.J. Gildea, J.A.K. Howard, H. Puschmann, in preparation (2013)'
_diffrn_ambient_temperature 100(2)
_diffrn_measured_fraction_theta_full 0.988
_diffrn_measured_fraction_theta_max 0.986
_diffrn_measurement_device_type 'Bruker APEX-II CCD'
_diffrn_measurement_method '\f and \w scans'
_diffrn_radiation_monochromator graphite
_diffrn_radiation_type MoK\a
_diffrn_radiation_wavelength 0.71073
_diffrn_reflns_av_R_equivalents 0.0493
_diffrn_reflns_av_unetI/netI 0.0391
_diffrn_reflns_Laue_measured_fraction_full 0.988
_diffrn_reflns_Laue_measured_fraction_max 0.986
_diffrn_reflns_limit_h_max 13
_diffrn_reflns_limit_h_min -14
_diffrn_reflns_limit_k_max 24
_diffrn_reflns_limit_k_min -24
_diffrn_reflns_limit_l_max 21
_diffrn_reflns_limit_l_min -21
_diffrn_reflns_number 39215
_diffrn_reflns_point_group_measured_fraction_full 0.988
_diffrn_reflns_point_group_measured_fraction_max 0.986
_diffrn_reflns_theta_full 25.242
_diffrn_reflns_theta_max 30.508
_diffrn_reflns_theta_min 2.069
_diffrn_source '(Mo) X-ray Source, sealed tube'
_exptl_absorpt_coefficient_mu 13.397
_exptl_absorpt_correction_T_max 0.7465
_exptl_absorpt_correction_T_min 0.3691
_exptl_absorpt_correction_type multi-scan
_exptl_absorpt_process_details
;
SADABS-2008/1 (Bruker,2008) was used for absorption correction.
wR2(int) was 0.1563 before and 0.0590 after correction.
The Ratio of minimum to maximum transmission is 0.4944.
The \l/2 correction factor is 0.0015.
;
_exptl_crystal_colour 'pale yellow'
_exptl_crystal_density_diffrn 2.338
_exptl_crystal_density_method 'not measured'
_exptl_crystal_description block
_exptl_crystal_F_000 1648
_exptl_crystal_size_max 0.250
_exptl_crystal_size_mid 0.200
_exptl_crystal_size_min 0.180
_refine_diff_density_max 2.409
_refine_diff_density_min -1.930
_refine_diff_density_rms 0.288
_refine_ls_extinction_coef 0.00051(5)
_refine_ls_extinction_expression Fc^*^=kFc[1+0.001xFc^2^\l^3^/sin(2\q)]^-1/4^
_refine_ls_extinction_method 'SHELXL-2014/7 (Sheldrick 2014'
_refine_ls_goodness_of_fit_ref 1.055
_refine_ls_hydrogen_treatment constr
_refine_ls_matrix_type full
_refine_ls_number_parameters 331
_refine_ls_number_reflns 7596
_refine_ls_number_restraints 0
_refine_ls_restrained_S_all 1.055
_refine_ls_R_factor_all 0.0403
_refine_ls_R_factor_gt 0.0267
_refine_ls_shift/su_max 0.002
_refine_ls_shift/su_mean 0.000
_refine_ls_structure_factor_coef Fsqd
_refine_ls_weighting_details 'w=1/[\s^2^(Fo^2^)+(0.0357P)^2^+0.4506P] where P=(Fo^2^+2Fc^2^)/3'
_refine_ls_weighting_scheme calc
_refine_ls_wR_factor_gt 0.0625
_refine_ls_wR_factor_ref 0.0684
_reflns_Friedel_coverage 0.000
_reflns_number_gt 6219
_reflns_number_total 7596
_reflns_threshold_expression 'I > 2\s(I)'
_cod_data_source_file c8nj00525g2.cif
_cod_data_source_block 4
_cod_depositor_comments 'Adding full bibliography for 7057051--7057054.cif.'
_cod_database_code 7057053
_shelx_shelxl_version_number 2014/7
_shelx_space_group_comment
;
The symmetry employed for this shelxl refinement is uniquely defined
by the following loop, which should always be used as a source of
symmetry information in preference to the above space-group names.
They are only intended as comments.
;
_shelx_estimated_absorpt_t_min 0.135
_shelx_estimated_absorpt_t_max 0.197

loop_
_space_group_symop_operation_xyz
'x, y, z'
'-x, y+1/2, -z+1/2'
'-x, -y, -z'
'x, -y-1/2, z-1/2'

loop_
_atom_site_label
_atom_site_type_symbol
_atom_site_fract_x
_atom_site_fract_y
_atom_site_fract_z
_atom_site_U_iso_or_equiv
_atom_site_adp_type
_atom_site_occupancy
_atom_site_site_symmetry_order
_atom_site_calc_flag
_atom_site_refinement_flags_posn
_atom_site_refinement_flags_adp
Pb1 Pb 0.36856(2) 0.85931(2) 0.99410(2) 0.01398(5) Uani 1 1 d . .
Pb2 Pb 0.46502(2) 0.82701(2) 0.73306(2) 0.01515(5) Uani 1 1 d . .
O1 O 0.4390(3) 0.91726(16) 0.86640(18) 0.0185(6) Uani 1 1 d . .
N1 N 0.2219(3) 0.9210(2) 1.0849(2) 0.0162(7) Uani 1 1 d . .
N2 N 0.3204(4) 1.00113(19) 0.9657(2) 0.0137(7) Uani 1 1 d . .
N3 N 0.3738(4) 1.0410(2) 0.9053(2) 0.0168(7) Uani 1 1 d . .
N4 N 0.4758(4) 1.02727(19) 0.7913(2) 0.0159(7) Uani 1 1 d . .
H4N H 0.4718 1.0785 0.7842 0.019 Uiso 1 1 calc R U
N5 N 0.5290(3) 0.9808(2) 0.7372(2) 0.0151(7) Uani 1 1 d . .
N6 N 0.6024(4) 0.8770(2) 0.6268(2) 0.0183(7) Uani 1 1 d . .
C1 C 0.1733(5) 0.8801(3) 1.1442(3) 0.0213(9) Uani 1 1 d . .
H1 H 0.1965 0.8262 1.1535 0.026 Uiso 1 1 calc R U
C2 C 0.0909(5) 0.9126(3) 1.1925(3) 0.0249(10) Uani 1 1 d . .
H2 H 0.0594 0.8817 1.2346 0.030 Uiso 1 1 calc R U
C3 C 0.0551(5) 0.9903(3) 1.1787(3) 0.0269(10) Uani 1 1 d . .
H3 H -0.0041 1.0136 1.2094 0.032 Uiso 1 1 calc R U
C4 C 0.1074(5) 1.0343(3) 1.1188(3) 0.0219(9) Uani 1 1 d . .
H4 H 0.0858 1.0883 1.1090 0.026 Uiso 1 1 calc R U
C5 C 0.1920(4) 0.9978(2) 1.0732(3) 0.0156(8) Uani 1 1 d . .
C6 C 0.2498(4) 1.0412(2) 1.0088(3) 0.0169(8) Uani 1 1 d . .
C7 C 0.2240(5) 1.1273(3) 0.9959(3) 0.0232(10) Uani 1 1 d . .
H7A H 0.2710 1.1478 0.9526 0.035 Uiso 1 1 calc R U
H7B H 0.2580 1.1540 1.0560 0.035 Uiso 1 1 calc R U
H7C H 0.1262 1.1367 0.9707 0.035 Uiso 1 1 calc R U
C8 C 0.4283(4) 0.9912(2) 0.8576(3) 0.0147(8) Uani 1 1 d . .
C9 C 0.5721(4) 1.0107(3) 0.6717(3) 0.0168(8) Uani 1 1 d . .
C10 C 0.5695(5) 1.0962(3) 0.6470(3) 0.0244(10) Uani 1 1 d . .
H10A H 0.5063 1.1239 0.6739 0.037 Uiso 1 1 calc R U
H10B H 0.5398 1.1021 0.5792 0.037 Uiso 1 1 calc R U
H10C H 0.6608 1.1183 0.6719 0.037 Uiso 1 1 calc R U
C11 C 0.6280(4) 0.9536(3) 0.6191(3) 0.0169(8) Uani 1 1 d . .
C12 C 0.7075(5) 0.9785(3) 0.5630(3) 0.0262(10) Uani 1 1 d . .
H12 H 0.7230 1.0329 0.5566 0.031 Uiso 1 1 calc R U
C13 C 0.7635(5) 0.9237(3) 0.5168(3) 0.0321(11) Uani 1 1 d . .
H13 H 0.8191 0.9399 0.4794 0.038 Uiso 1 1 calc R U
C14 C 0.7374(5) 0.8457(3) 0.5259(3) 0.0273(11) Uani 1 1 d . .
H14 H 0.7749 0.8068 0.4952 0.033 Uiso 1 1 calc R U
C15 C 0.6548(5) 0.8247(3) 0.5810(3) 0.0208(9) Uani 1 1 d . .
H15 H 0.6350 0.7707 0.5862 0.025 Uiso 1 1 calc R U
O2 O 0.1545(3) 0.85453(17) 0.8846(2) 0.0199(6) Uani 1 1 d . .
O3 O 0.2601(3) 0.76949(18) 0.8167(2) 0.0235(7) Uani 1 1 d . .
O4 O 0.3074(3) 0.77435(18) 0.5810(2) 0.0247(7) Uani 1 1 d . .
O5 O 0.2644(3) 0.89657(19) 0.6113(2) 0.0295(7) Uani 1 1 d . .
O6 O 0.7250(4) 0.7746(2) 0.8055(2) 0.0315(8) Uani 1 1 d . .
O7 O 0.5759(3) 0.69093(18) 0.7172(2) 0.0202(6) Uani 1 1 d . .
C16 C 0.1604(4) 0.8111(3) 0.8165(3) 0.0179(8) Uani 1 1 d . .
C17 C 0.0346(5) 0.8135(3) 0.7327(3) 0.0273(10) Uani 1 1 d . .
H17A H 0.0366 0.8609 0.6963 0.041 Uiso 1 1 calc R U
H17B H -0.0470 0.8139 0.7540 0.041 Uiso 1 1 calc R U
H17C H 0.0333 0.7671 0.6939 0.041 Uiso 1 1 calc R U
C18 C 0.2355(5) 0.8359(3) 0.5626(3) 0.0220(9) Uani 1 1 d . .
C19 C 0.1113(6) 0.8342(3) 0.4801(4) 0.0352(12) Uani 1 1 d . .
H19A H 0.0545 0.7893 0.4854 0.053 Uiso 1 1 calc R U
H19B H 0.1386 0.8293 0.4229 0.053 Uiso 1 1 calc R U
H19C H 0.0596 0.8828 0.4780 0.053 Uiso 1 1 calc R U
C20 C 0.6963(5) 0.7089(3) 0.7696(3) 0.0216(9) Uani 1 1 d . .
C21 C 0.8052(5) 0.6475(3) 0.7857(4) 0.0361(13) Uani 1 1 d . .
H21A H 0.8919 0.6699 0.8225 0.054 Uiso 1 1 calc R U
H21B H 0.8138 0.6293 0.7257 0.054 Uiso 1 1 calc R U
H21C H 0.7811 0.6032 0.8194 0.054 Uiso 1 1 calc R U

loop_
_atom_site_aniso_label
_atom_site_aniso_U_11
_atom_site_aniso_U_22
_atom_site_aniso_U_33
_atom_site_aniso_U_23
_atom_site_aniso_U_13
_atom_site_aniso_U_12
Pb1 0.01637(8) 0.01299(8) 0.01488(8) 0.00037(5) 0.00814(6) 0.00081(6)
Pb2 0.01955(9) 0.01295(8) 0.01636(8) -0.00221(5) 0.01062(6) -0.00215(6)
O1 0.0288(17) 0.0132(15) 0.0181(14) -0.0008(11) 0.0140(13) -0.0003(12)
N1 0.0169(18) 0.0174(18) 0.0168(16) -0.0015(13) 0.0088(14) 0.0007(14)
N2 0.0181(17) 0.0123(17) 0.0129(15) 0.0010(12) 0.0076(14) -0.0001(13)
N3 0.0232(19) 0.0137(17) 0.0167(16) 0.0006(13) 0.0108(14) 0.0007(14)
N4 0.0237(19) 0.0101(16) 0.0180(16) -0.0013(13) 0.0125(15) -0.0010(13)
N5 0.0157(17) 0.0157(17) 0.0162(15) -0.0040(13) 0.0085(14) -0.0030(13)
N6 0.0206(19) 0.0216(19) 0.0153(16) 0.0003(13) 0.0091(15) 0.0008(14)
C1 0.027(2) 0.017(2) 0.025(2) 0.0020(17) 0.0146(19) -0.0002(18)
C2 0.028(3) 0.027(3) 0.026(2) 0.0019(18) 0.017(2) -0.0012(19)
C3 0.030(3) 0.030(3) 0.028(2) -0.0022(19) 0.020(2) 0.004(2)
C4 0.024(2) 0.020(2) 0.024(2) 0.0000(17) 0.0113(19) 0.0048(18)
C5 0.016(2) 0.018(2) 0.0127(17) -0.0018(15) 0.0037(16) 0.0006(15)
C6 0.019(2) 0.016(2) 0.0150(18) -0.0013(15) 0.0045(16) 0.0008(16)
C7 0.032(3) 0.019(2) 0.020(2) -0.0005(17) 0.011(2) 0.0040(19)
C8 0.018(2) 0.0138(19) 0.0118(17) -0.0014(14) 0.0042(15) -0.0032(15)
C9 0.015(2) 0.020(2) 0.0175(19) 0.0003(16) 0.0074(16) -0.0032(16)
C10 0.035(3) 0.019(2) 0.025(2) 0.0023(17) 0.017(2) -0.0027(19)
C11 0.018(2) 0.020(2) 0.0145(18) 0.0008(15) 0.0080(16) -0.0034(16)
C12 0.029(3) 0.030(3) 0.027(2) -0.0011(19) 0.020(2) -0.008(2)
C13 0.037(3) 0.035(3) 0.036(3) -0.002(2) 0.029(2) -0.004(2)
C14 0.026(3) 0.036(3) 0.026(2) -0.001(2) 0.018(2) 0.005(2)
C15 0.024(2) 0.021(2) 0.019(2) -0.0015(16) 0.0099(18) 0.0020(18)
O2 0.0205(16) 0.0199(16) 0.0196(15) -0.0036(12) 0.0065(13) 0.0031(12)
O3 0.0232(17) 0.0220(16) 0.0277(16) -0.0014(13) 0.0112(14) 0.0023(13)
O4 0.0274(18) 0.0204(17) 0.0279(16) -0.0043(13) 0.0104(14) 0.0023(13)
O5 0.0305(19) 0.0203(17) 0.0374(19) -0.0038(15) 0.0095(16) 0.0015(14)
O6 0.031(2) 0.032(2) 0.0296(17) -0.0112(15) 0.0067(15) -0.0093(15)
O7 0.0197(16) 0.0198(16) 0.0227(15) -0.0007(12) 0.0087(13) 0.0009(12)
C16 0.018(2) 0.020(2) 0.0186(19) 0.0014(16) 0.0099(17) -0.0032(16)
C17 0.027(3) 0.030(3) 0.024(2) -0.0050(19) 0.005(2) 0.005(2)
C18 0.023(2) 0.023(2) 0.025(2) 0.0006(18) 0.015(2) -0.0026(18)
C19 0.031(3) 0.038(3) 0.036(3) -0.001(2) 0.007(2) 0.004(2)
C20 0.021(2) 0.029(3) 0.0153(19) 0.0009(17) 0.0068(17) -0.0047(19)
C21 0.027(3) 0.055(4) 0.026(3) -0.005(2) 0.005(2) 0.010(2)

loop_
_atom_type_symbol
_atom_type_description
_atom_type_scat_dispersion_real
_atom_type_scat_dispersion_imag
_atom_type_scat_source
C C 0.0033 0.0016 'International Tables Vol C Tables 4.2.6.8 and 6.1.1.4'
H H 0.0000 0.0000 'International Tables Vol C Tables 4.2.6.8 and 6.1.1.4'
N N 0.0061 0.0033 'International Tables Vol C Tables 4.2.6.8 and 6.1.1.4'
O O 0.0106 0.0060 'International Tables Vol C Tables 4.2.6.8 and 6.1.1.4'
Pb Pb -3.3944 10.1111 'International Tables Vol C Tables 4.2.6.8 and 6.1.1.4'

loop_
_geom_angle_atom_site_label_1
_geom_angle_atom_site_label_2
_geom_angle_atom_site_label_3
_geom_angle
O2 Pb1 O1 83.94(11)
O2 Pb1 N2 79.19(11)
O1 Pb1 N2 63.97(10)
O2 Pb1 N1 78.89(11)
O1 Pb1 N1 127.65(10)
N2 Pb1 N1 64.37(11)
O4 Pb2 N6 83.23(11)
O4 Pb2 O1 135.85(10)
N6 Pb2 O1 118.69(10)
O4 Pb2 O5 50.53(10)
N6 Pb2 O5 83.02(11)
O1 Pb2 O5 91.98(10)
O4 Pb2 O7 77.78(10)
N6 Pb2 O7 84.62(11)
O1 Pb2 O7 137.44(9)
O5 Pb2 O7 127.83(10)
O4 Pb2 N5 116.74(10)
N6 Pb2 N5 61.08(10)
O1 Pb2 N5 59.07(9)
O5 Pb2 N5 73.32(11)
O7 Pb2 N5 138.67(10)
O4 Pb2 O6 122.52(10)
N6 Pb2 O6 72.84(11)
O1 Pb2 O6 101.16(10)
O5 Pb2 O6 155.78(10)
O7 Pb2 O6 49.15(10)
N5 Pb2 O6 96.01(11)
C8 O1 Pb1 116.6(2)
C8 O1 Pb2 122.2(2)
Pb1 O1 Pb2 118.97(11)
C1 N1 C5 118.6(3)
C1 N1 Pb1 122.5(3)
C5 N1 Pb1 118.9(2)
C6 N2 N3 117.3(3)
C6 N2 Pb1 122.7(3)
N3 N2 Pb1 119.9(2)
C8 N3 N2 110.6(3)
N5 N4 C8 117.4(3)
N5 N4 H4N 121.3
C8 N4 H4N 121.3
C9 N5 N4 120.7(4)
C9 N5 Pb2 120.0(3)
N4 N5 Pb2 116.3(2)
C15 N6 C11 119.3(4)
C15 N6 Pb2 118.4(3)
C11 N6 Pb2 122.3(3)
N1 C1 C2 123.0(4)
N1 C1 H1 118.5
C2 C1 H1 118.5
C3 C2 C1 119.1(4)
C3 C2 H2 120.5
C1 C2 H2 120.5
C2 C3 C4 118.7(4)
C2 C3 H3 120.7
C4 C3 H3 120.7
C3 C4 C5 119.2(4)
C3 C4 H4 120.4
C5 C4 H4 120.4
N1 C5 C4 121.4(4)
N1 C5 C6 117.0(3)
C4 C5 C6 121.6(4)
N2 C6 C5 116.9(4)
N2 C6 C7 123.8(4)
C5 C6 C7 119.3(3)
C6 C7 H7A 109.5
C6 C7 H7B 109.5
H7A C7 H7B 109.5
C6 C7 H7C 109.5
H7A C7 H7C 109.5
H7B C7 H7C 109.5
O1 C8 N3 127.8(3)
O1 C8 N4 118.9(3)
N3 C8 N4 113.3(3)
N5 C9 C11 114.9(4)
N5 C9 C10 125.7(4)
C11 C9 C10 119.4(3)
C9 C10 H10A 109.5
C9 C10 H10B 109.5
H10A C10 H10B 109.5
C9 C10 H10C 109.5
H10A C10 H10C 109.5
H10B C10 H10C 109.5
N6 C11 C12 120.7(4)
N6 C11 C9 118.7(3)
C12 C11 C9 120.6(4)
C13 C12 C11 119.8(4)
C13 C12 H12 120.1
C11 C12 H12 120.1
C14 C13 C12 118.9(4)
C14 C13 H13 120.5
C12 C13 H13 120.5
C13 C14 C15 118.6(4)
C13 C14 H14 120.7
C15 C14 H14 120.7
N6 C15 C14 122.7(4)
N6 C15 H15 118.6
C14 C15 H15 118.6
C16 O2 Pb1 109.3(3)
C18 O4 Pb2 94.8(3)
C18 O5 Pb2 92.3(3)
C20 O6 Pb2 92.3(3)
C20 O7 Pb2 95.7(3)
O3 C16 O2 123.9(4)
O3 C16 C17 121.2(4)
O2 C16 C17 114.9(4)
C16 C17 H17A 109.5
C16 C17 H17B 109.5
H17A C17 H17B 109.5
C16 C17 H17C 109.5
H17A C17 H17C 109.5
H17B C17 H17C 109.5
O5 C18 O4 122.1(5)
O5 C18 C19 120.1(4)
O4 C18 C19 117.9(4)
C18 C19 H19A 109.5
C18 C19 H19B 109.5
H19A C19 H19B 109.5
C18 C19 H19C 109.5
H19A C19 H19C 109.5
H19B C19 H19C 109.5
O6 C20 O7 122.8(4)
O6 C20 C21 119.1(4)
O7 C20 C21 118.0(4)
C20 C21 H21A 109.5
C20 C21 H21B 109.5
H21A C21 H21B 109.5
C20 C21 H21C 109.5
H21A C21 H21C 109.5
H21B C21 H21C 109.5

loop_
_geom_bond_atom_site_label_1
_geom_bond_atom_site_label_2
_geom_bond_distance
Pb1 O2 2.338(3)
Pb1 O1 2.445(3)
Pb1 N2 2.480(3)
Pb1 N1 2.535(3)
Pb2 O4 2.551(3)
Pb2 N6 2.563(3)
Pb2 O1 2.599(3)
Pb2 O5 2.613(4)
Pb2 O7 2.626(3)
Pb2 N5 2.700(4)
Pb2 O6 2.729(4)
O1 C8 1.269(5)
N1 C1 1.336(5)
N1 C5 1.344(5)
N2 C6 1.297(5)
N2 N3 1.369(4)
N3 C8 1.335(5)
N4 N5 1.358(4)
N4 C8 1.374(5)
N4 H4N 0.8800
N5 C9 1.293(5)
N6 C15 1.332(5)
N6 C11 1.343(5)
C1 C2 1.380(6)
C1 H1 0.9500
C2 C3 1.375(7)
C2 H2 0.9500
C3 C4 1.391(6)
C3 H3 0.9500
C4 C5 1.399(6)
C4 H4 0.9500
C5 C6 1.473(6)
C6 C7 1.495(6)
C7 H7A 0.9800
C7 H7B 0.9800
C7 H7C 0.9800
C9 C11 1.471(6)
C9 C10 1.503(6)
C10 H10A 0.9800
C10 H10B 0.9800
C10 H10C 0.9800
C11 C12 1.398(5)
C12 C13 1.384(6)
C12 H12 0.9500
C13 C14 1.372(7)
C13 H13 0.9500
C14 C15 1.394(6)
C14 H14 0.9500
C15 H15 0.9500
O2 C16 1.278(5)
O3 C16 1.246(5)
O4 C18 1.268(5)
O5 C18 1.252(5)
O6 C20 1.241(5)
O7 C20 1.297(5)
C16 C17 1.522(6)
C17 H17A 0.9800
C17 H17B 0.9800
C17 H17C 0.9800
C18 C19 1.501(7)
C19 H19A 0.9800
C19 H19B 0.9800
C19 H19C 0.9800
C20 C21 1.501(7)
C21 H21A 0.9800
C21 H21B 0.9800
C21 H21C 0.9800

loop_
_geom_torsion_atom_site_label_1
_geom_torsion_atom_site_label_2
_geom_torsion_atom_site_label_3
_geom_torsion_atom_site_label_4
_geom_torsion
C6 N2 N3 C8 -172.0(4)
Pb1 N2 N3 C8 10.6(4)
C8 N4 N5 C9 178.1(4)
C8 N4 N5 Pb2 17.8(4)
C5 N1 C1 C2 1.6(7)
Pb1 N1 C1 C2 -178.5(3)
N1 C1 C2 C3 0.9(7)
C1 C2 C3 C4 -2.3(7)
C2 C3 C4 C5 1.3(7)
C1 N1 C5 C4 -2.6(6)
Pb1 N1 C5 C4 177.6(3)
C1 N1 C5 C6 178.8(4)
Pb1 N1 C5 C6 -1.1(5)
C3 C4 C5 N1 1.1(7)
C3 C4 C5 C6 179.7(4)
N3 N2 C6 C5 179.6(3)
Pb1 N2 C6 C5 -3.0(5)
N3 N2 C6 C7 0.1(6)
Pb1 N2 C6 C7 177.4(3)
N1 C5 C6 N2 2.6(6)
C4 C5 C6 N2 -176.0(4)
N1 C5 C6 C7 -177.8(4)
C4 C5 C6 C7 3.6(6)
Pb1 O1 C8 N3 -5.4(6)
Pb2 O1 C8 N3 157.2(3)
Pb1 O1 C8 N4 175.3(3)
Pb2 O1 C8 N4 -22.1(5)
N2 N3 C8 O1 -3.4(6)
N2 N3 C8 N4 175.9(3)
N5 N4 C8 O1 1.5(6)
N5 N4 C8 N3 -177.9(3)
N4 N5 C9 C11 179.6(3)
Pb2 N5 C9 C11 -20.9(5)
N4 N5 C9 C10 -0.1(7)
Pb2 N5 C9 C10 159.4(3)
C15 N6 C11 C12 0.8(6)
Pb2 N6 C11 C12 177.7(3)
C15 N6 C11 C9 -178.6(4)
Pb2 N6 C11 C9 -1.7(5)
N5 C9 C11 N6 15.2(6)
C10 C9 C11 N6 -165.1(4)
N5 C9 C11 C12 -164.2(4)
C10 C9 C11 C12 15.5(6)
N6 C11 C12 C13 -1.8(7)
C9 C11 C12 C13 177.6(4)
C11 C12 C13 C14 1.2(8)
C12 C13 C14 C15 0.3(8)
C11 N6 C15 C14 0.8(7)
Pb2 N6 C15 C14 -176.2(4)
C13 C14 C15 N6 -1.4(7)
Pb1 O2 C16 O3 9.6(5)
Pb1 O2 C16 C17 -170.3(3)
Pb2 O5 C18 O4 -5.3(4)
Pb2 O5 C18 C19 173.9(4)
Pb2 O4 C18 O5 5.4(4)
Pb2 O4 C18 C19 -173.8(4)
Pb2 O6 C20 O7 1.7(4)
Pb2 O6 C20 C21 -179.3(4)
Pb2 O7 C20 O6 -1.8(4)
Pb2 O7 C20 C21 179.2(3)
